data_4107160
loop_
_publ_author_name
'Douglas B. Grotjahn'
'Derek B. Brown'
'Jessica K. Martin'
'David C. Marelius'
'Marie-Caline Abadjian'
'Hai N. Tran'
'Gregory Kalyuzhny'
'Kenneth S. Vecchio'
'Zephen G. Specht'
'Sara A. Cortes-Llamas'
'Valentin Miranda-Soto'
'Christoffel van Niekerk'
'Curtis E. Moore'
'Arnold L. Rheingold'

_publ_section_title
;
 Evolution of Iridium-Based Molecular Catalysts during Water Oxidation
 with Ceric Ammonium Nitrate
;
_journal_name_full 'Journal of the American Chemical Society'
_journal_page_first 19024
_journal_page_last 19027
_journal_paper_doi 10.1021/ja203095k
_journal_volume 133
_journal_year 2011
_chemical_formula_sum 'C24 H30 F6 Ir N5 O6 S2'
_chemical_formula_weight 854.85
_chemical_name_systematic
; 
 ? 
;
_space_group_IT_number 2
_symmetry_cell_setting triclinic
_symmetry_space_group_name_Hall '-P 1'
_symmetry_space_group_name_H-M 'P -1'
_atom_sites_solution_hydrogens geom
_atom_sites_solution_primary direct
_atom_sites_solution_secondary difmap
_audit_creation_method SHELXL-97
_cell_angle_alpha 90.0830(10)
_cell_angle_beta 106.9700(10)
_cell_angle_gamma 111.3280(10)
_cell_formula_units_Z 2
_cell_length_a 9.7906(5)
_cell_length_b 12.3495(7)
_cell_length_c 14.1529(8)
_cell_measurement_reflns_used 9940
_cell_measurement_temperature 100(2)
_cell_measurement_theta_max 27.85
_cell_measurement_theta_min 2.20
_cell_volume 1513.45(14)
_computing_cell_refinement 'Bruker SAINT'
_computing_data_collection 'Bruker APEX2'
_computing_data_reduction 'Bruker SAINT'
_computing_molecular_graphics 'Bruker SHELXTL'
_computing_publication_material 'Bruker SHELXTL'
_computing_structure_refinement 'SHELXL-97 (Sheldrick, 2008)'
_computing_structure_solution 'SHELXS-97 (Sheldrick, 2008)'
_diffrn_ambient_temperature 100(2)
_diffrn_measured_fraction_theta_full 0.998
_diffrn_measured_fraction_theta_max 0.907
_diffrn_measurement_device_type 'Bruker APEX CCD'
_diffrn_measurement_method '\f and \w scans'
_diffrn_radiation_monochromator graphite
_diffrn_radiation_source 'fine-focus sealed tube'
_diffrn_radiation_type MoK\a
_diffrn_radiation_wavelength 0.71073
_diffrn_reflns_av_R_equivalents 0.0315
_diffrn_reflns_av_sigmaI/netI 0.0372
_diffrn_reflns_limit_h_max 13
_diffrn_reflns_limit_h_min -12
_diffrn_reflns_limit_k_max 15
_diffrn_reflns_limit_k_min -16
_diffrn_reflns_limit_l_max 18
_diffrn_reflns_limit_l_min -18
_diffrn_reflns_number 22626
_diffrn_reflns_theta_full 25.00
_diffrn_reflns_theta_max 28.22
_diffrn_reflns_theta_min 1.52
_exptl_absorpt_coefficient_mu 4.633
_exptl_absorpt_correction_T_max 0.5632
_exptl_absorpt_correction_T_min 0.3905
_exptl_absorpt_correction_type multi-scan
_exptl_absorpt_process_details SADABS
_exptl_crystal_colour yellow
_exptl_crystal_density_diffrn 1.876
_exptl_crystal_description Block
_exptl_crystal_F_000 840
_exptl_crystal_size_max 0.25
_exptl_crystal_size_mid 0.25
_exptl_crystal_size_min 0.14
_refine_diff_density_max 1.310
_refine_diff_density_min -1.654
_refine_diff_density_rms 0.126
_refine_ls_extinction_method none
_refine_ls_goodness_of_fit_ref 1.051
_refine_ls_hydrogen_treatment constr
_refine_ls_matrix_type full
_refine_ls_number_parameters 410
_refine_ls_number_reflns 6765
_refine_ls_number_restraints 0
_refine_ls_restrained_S_all 1.051
_refine_ls_R_factor_all 0.0390
_refine_ls_R_factor_gt 0.0333
_refine_ls_shift/su_max 0.001
_refine_ls_shift/su_mean 0.000
_refine_ls_structure_factor_coef Fsqd
_refine_ls_weighting_details 'calc w=1/[\s^2^(Fo^2^)+(0.0176P)^2^+5.7545P] where P=(Fo^2^+2Fc^2^)/3'
_refine_ls_weighting_scheme calc
_refine_ls_wR_factor_gt 0.0682
_refine_ls_wR_factor_ref 0.0715
_reflns_number_gt 6178
_reflns_number_total 6765
_reflns_threshold_expression >2sigma(I)
_cod_data_source_file ja203095k_si_003.cif
_cod_data_source_block Grot345
_cod_database_code 4107160

loop_
_symmetry_equiv_pos_as_xyz
'x, y, z'
'-x, -y, -z'

loop_
_atom_site_label
_atom_site_type_symbol
_atom_site_fract_x
_atom_site_fract_y
_atom_site_fract_z
_atom_site_U_iso_or_equiv
_atom_site_adp_type
_atom_site_occupancy
_atom_site_symmetry_multiplicity
_atom_site_calc_flag
_atom_site_refinement_flags
_atom_site_disorder_assembly
_atom_site_disorder_group
Ir1 Ir 0.21862(2) 0.147347(15) 0.321427(12) 0.02426(6) Uani 0.9932(4) 1 d P A 1
Ir2 Ir 0.343(3) 0.557(2) 0.0354(17) 0.02426(6) Uani 0.0068(4) 1 d P . 2
N1 N 0.5274(5) 0.3647(4) 0.3566(3) 0.0359(9) Uani 1 1 d . A 1
N2 N 0.5883(5) 0.4626(4) 0.3155(3) 0.0373(9) Uani 1 1 d . A 1
N3 N 0.4753(5) 0.4563(3) 0.2353(3) 0.0309(8) Uani 1 1 d . A 1
N4 N 0.1269(5) 0.3184(3) 0.0619(3) 0.0284(8) Uani 1 1 d . A 1
N1S N 0.3177(4) 0.0542(3) 0.2656(3) 0.0275(8) Uani 1 1 d . A 1
C1 C 0.3800(5) 0.2979(4) 0.3064(3) 0.0295(10) Uani 1 1 d . A 1
C2 C 0.3453(5) 0.3576(4) 0.2246(3) 0.0277(9) Uani 1 1 d . A 1
C3 C 0.1969(5) 0.2903(4) 0.1506(3) 0.0272(9) Uani 1 1 d . A 1
C4 C 0.1280(5) 0.1796(4) 0.1794(3) 0.0263(9) Uani 1 1 d . A 1
C5 C -0.0012(5) 0.0960(4) 0.1079(3) 0.0311(10) Uani 1 1 d . A 1
H5 H -0.0471 0.0193 0.1242 0.037 Uiso 1 1 calc R A 1
C6 C -0.0617(6) 0.1238(4) 0.0150(3) 0.0349(11) Uani 1 1 d . A 1
H6 H -0.1454 0.0662 -0.0341 0.042 Uiso 1 1 calc R A 1
C7 C 0.0018(6) 0.2368(4) -0.0049(4) 0.0341(10) Uani 1 1 d . A 1
H7 H -0.0432 0.2583 -0.0673 0.041 Uiso 1 1 calc R A 1
C8 C 0.6309(6) 0.3419(5) 0.4449(4) 0.0490(14) Uani 1 1 d . A 1
H8A H 0.6424 0.3911 0.5034 0.073 Uiso 1 1 calc R A 1
H8B H 0.7322 0.3602 0.4360 0.073 Uiso 1 1 calc R A 1
H8C H 0.5876 0.2592 0.4545 0.073 Uiso 1 1 calc R A 1
C9 C 0.5131(6) 0.5550(4) 0.1775(4) 0.0367(11) Uani 1 1 d . A 1
H9A H 0.4452 0.5974 0.1760 0.055 Uiso 1 1 calc R A 1
H9B H 0.4985 0.5258 0.1094 0.055 Uiso 1 1 calc R A 1
H9C H 0.6209 0.6079 0.2085 0.055 Uiso 1 1 calc R A 1
C10 C 0.1789(6) 0.4368(4) 0.0314(4) 0.0351(11) Uani 1 1 d . A 1
H10A H 0.2092 0.4952 0.0883 0.053 Uiso 1 1 calc R A 1
H10B H 0.0946 0.4447 -0.0223 0.053 Uiso 1 1 calc R A 1
H10C H 0.2676 0.4493 0.0078 0.053 Uiso 1 1 calc R A 1
C11 C -0.0006(6) 0.0900(7) 0.3556(4) 0.0548(18) Uani 1 1 d . . .
C12 C 0.1156(8) 0.2000(5) 0.4189(5) 0.0512(16) Uani 1 1 d . A .
C13 C 0.2335(6) 0.1631(6) 0.4825(4) 0.0481(15) Uani 1 1 d . . .
C14 C 0.1959(8) 0.0482(6) 0.4523(4) 0.0567(17) Uani 1 1 d . A .
C15 C 0.0570(8) 0.0039(5) 0.3759(5) 0.0531(16) Uani 1 1 d . A .
C16 C 0.1001(15) 0.3139(7) 0.4284(9) 0.142(5) Uani 1 1 d . . .
H16A H 0.2030 0.3765 0.4525 0.212 Uiso 1 1 calc R A .
H16B H 0.0441 0.3127 0.4758 0.212 Uiso 1 1 calc R . .
H16C H 0.0431 0.3280 0.3634 0.212 Uiso 1 1 calc R . .
C17 C 0.3672(8) 0.2369(11) 0.5695(5) 0.143(6) Uani 1 1 d . A .
H17A H 0.4545 0.2130 0.5769 0.215 Uiso 1 1 calc R . .
H17B H 0.3371 0.2265 0.6301 0.215 Uiso 1 1 calc R . .
H17C H 0.3974 0.3194 0.5582 0.215 Uiso 1 1 calc R . .
C18 C 0.2890(15) -0.0257(11) 0.4946(7) 0.148(6) Uani 1 1 d . . .
H18A H 0.3093 -0.0607 0.4407 0.223 Uiso 1 1 calc R A .
H18B H 0.2305 -0.0878 0.5270 0.223 Uiso 1 1 calc R . .
H18C H 0.3872 0.0239 0.5435 0.223 Uiso 1 1 calc R . .
C19 C -0.0230(13) -0.1226(7) 0.3281(8) 0.133(5) Uani 1 1 d . . .
H19A H -0.1192 -0.1321 0.2758 0.200 Uiso 1 1 calc R A .
H19B H -0.0465 -0.1741 0.3787 0.200 Uiso 1 1 calc R . .
H19C H 0.0450 -0.1433 0.2991 0.200 Uiso 1 1 calc R . .
C20 C -0.1511(8) 0.0811(11) 0.2836(5) 0.126(5) Uani 1 1 d . A .
H20A H -0.1448 0.1592 0.2662 0.188 Uiso 1 1 calc R . .
H20B H -0.2332 0.0484 0.3140 0.188 Uiso 1 1 calc R . .
H20C H -0.1741 0.0299 0.2234 0.188 Uiso 1 1 calc R . .
C1S C 0.3657(5) -0.0024(4) 0.2329(3) 0.0289(9) Uani 1 1 d . . .
C2S C 0.4262(6) -0.0746(4) 0.1896(4) 0.0374(11) Uani 1 1 d . A .
H2SA H 0.3460 -0.1531 0.1660 0.056 Uiso 1 1 calc R . .
H2SB H 0.5157 -0.0801 0.2400 0.056 Uiso 1 1 calc R . .
H2SC H 0.4575 -0.0391 0.1335 0.056 Uiso 1 1 calc R . .
S1T S 0.19846(14) 0.63394(10) 0.27821(8) 0.0298(2) Uani 1 1 d . . .
F1T F -0.0668(4) 0.4575(3) 0.2303(3) 0.0748(12) Uani 1 1 d . . .
F2T F 0.0006(4) 0.5495(4) 0.3761(3) 0.0652(10) Uani 1 1 d . . .
F3T F -0.0826(4) 0.6246(4) 0.2441(3) 0.0781(12) Uani 1 1 d . . .
O1T O 0.2684(4) 0.5518(3) 0.3146(2) 0.0372(8) Uani 1 1 d . . .
O2T O 0.2579(4) 0.7423(3) 0.3411(3) 0.0438(9) Uani 1 1 d . . .
O3T O 0.1749(5) 0.6460(3) 0.1740(3) 0.0440(9) Uani 1 1 d . . .
C1T C 0.0029(7) 0.5628(5) 0.2828(5) 0.0492(14) Uani 1 1 d . . .
S2T S 0.41309(15) 0.21977(10) -0.00540(9) 0.0327(3) Uani 1 1 d . . .
F4T F 0.6203(4) 0.1257(3) 0.0567(2) 0.0467(7) Uani 1 1 d . . .
F5T F 0.6346(4) 0.2575(3) 0.1628(2) 0.0606(9) Uani 1 1 d . . .
F6T F 0.7142(4) 0.3071(3) 0.0359(3) 0.0589(9) Uani 1 1 d . . .
O4T O 0.3155(4) 0.1327(3) 0.0386(3) 0.0472(9) Uani 1 1 d . . .
O5T O 0.4235(5) 0.3372(3) 0.0155(3) 0.0472(10) Uani 1 1 d . . .
O6T O 0.3999(5) 0.1880(3) -0.1062(3) 0.0467(9) Uani 1 1 d . . .
C2T C 0.6042(6) 0.2279(5) 0.0655(4) 0.0400(12) Uani 1 1 d . . .

loop_
_atom_site_aniso_label
_atom_site_aniso_U_11
_atom_site_aniso_U_22
_atom_site_aniso_U_33
_atom_site_aniso_U_23
_atom_site_aniso_U_13
_atom_site_aniso_U_12
Ir1 0.02201(9) 0.02573(9) 0.02035(9) 0.00099(6) 0.00577(7) 0.00452(7)
Ir2 0.02201(9) 0.02573(9) 0.02035(9) 0.00099(6) 0.00577(7) 0.00452(7)
N1 0.030(2) 0.036(2) 0.032(2) -0.0007(17) 0.0078(18) 0.0031(18)
N2 0.037(2) 0.035(2) 0.035(2) -0.0001(18) 0.014(2) 0.0049(19)
N3 0.031(2) 0.026(2) 0.034(2) 0.0016(16) 0.0143(18) 0.0055(17)
N4 0.036(2) 0.028(2) 0.0272(19) 0.0086(15) 0.0150(17) 0.0153(17)
N1S 0.026(2) 0.0285(19) 0.0251(19) 0.0061(15) 0.0062(16) 0.0090(16)
C1 0.023(2) 0.029(2) 0.029(2) -0.0068(18) 0.0074(19) 0.0018(19)
C2 0.032(2) 0.022(2) 0.033(2) 0.0027(17) 0.019(2) 0.0077(19)
C3 0.032(2) 0.028(2) 0.028(2) 0.0057(18) 0.016(2) 0.015(2)
C4 0.025(2) 0.030(2) 0.026(2) 0.0009(17) 0.0109(18) 0.0101(19)
C5 0.031(2) 0.034(2) 0.029(2) 0.0037(19) 0.011(2) 0.011(2)
C6 0.033(3) 0.039(3) 0.028(2) 0.001(2) 0.007(2) 0.011(2)
C7 0.031(3) 0.036(3) 0.036(3) 0.007(2) 0.010(2) 0.014(2)
C8 0.034(3) 0.057(4) 0.043(3) 0.007(3) 0.005(3) 0.009(3)
C9 0.040(3) 0.025(2) 0.040(3) 0.005(2) 0.018(2) 0.003(2)
C10 0.042(3) 0.027(2) 0.035(3) 0.008(2) 0.012(2) 0.012(2)
C11 0.015(2) 0.120(6) 0.019(2) 0.011(3) 0.007(2) 0.013(3)
C12 0.068(4) 0.046(3) 0.071(4) 0.023(3) 0.058(4) 0.029(3)
C13 0.023(3) 0.082(4) 0.026(3) -0.014(3) 0.010(2) 0.004(3)
C14 0.081(5) 0.088(5) 0.028(3) 0.029(3) 0.033(3) 0.049(4)
C15 0.064(4) 0.043(3) 0.049(3) 0.014(3) 0.035(3) 0.003(3)
C16 0.272(14) 0.079(6) 0.210(11) 0.074(7) 0.213(12) 0.113(8)
C17 0.039(4) 0.270(14) 0.056(5) -0.089(7) 0.018(4) -0.017(6)
C18 0.249(14) 0.234(13) 0.112(8) 0.133(9) 0.138(9) 0.196(13)
C19 0.184(11) 0.061(5) 0.133(8) 0.002(5) 0.121(8) -0.034(6)
C20 0.042(4) 0.301(15) 0.046(4) 0.041(6) 0.023(4) 0.072(7)
C1S 0.027(2) 0.030(2) 0.026(2) 0.0035(18) 0.0080(19) 0.007(2)
C2S 0.038(3) 0.039(3) 0.039(3) 0.004(2) 0.014(2) 0.018(2)
S1T 0.0324(6) 0.0267(6) 0.0299(6) 0.0013(4) 0.0079(5) 0.0123(5)
F1T 0.050(2) 0.055(2) 0.075(3) -0.001(2) -0.002(2) -0.0132(18)
F2T 0.049(2) 0.090(3) 0.065(2) 0.022(2) 0.0324(19) 0.024(2)
F3T 0.043(2) 0.096(3) 0.106(3) 0.038(3) 0.021(2) 0.040(2)
O1T 0.041(2) 0.0346(18) 0.0382(19) 0.0064(15) 0.0099(16) 0.0193(16)
O2T 0.047(2) 0.0312(19) 0.051(2) -0.0059(16) 0.0135(18) 0.0142(17)
O3T 0.056(2) 0.042(2) 0.0333(19) 0.0114(16) 0.0137(18) 0.0188(19)
C1T 0.036(3) 0.052(4) 0.053(4) 0.013(3) 0.010(3) 0.012(3)
S2T 0.0372(7) 0.0301(6) 0.0346(6) 0.0028(5) 0.0176(5) 0.0119(5)
F4T 0.0478(19) 0.0449(18) 0.0512(19) 0.0120(15) 0.0159(16) 0.0217(16)
F5T 0.059(2) 0.066(2) 0.0370(18) -0.0076(16) 0.0065(17) 0.0091(19)
F6T 0.0406(19) 0.048(2) 0.081(3) 0.0141(18) 0.0302(18) 0.0008(16)
O4T 0.040(2) 0.038(2) 0.064(3) 0.0102(18) 0.029(2) 0.0056(17)
O5T 0.072(3) 0.034(2) 0.054(2) 0.0106(17) 0.037(2) 0.028(2)
O6T 0.055(2) 0.056(2) 0.036(2) -0.0013(17) 0.0147(18) 0.029(2)
C2T 0.036(3) 0.036(3) 0.043(3) 0.001(2) 0.018(2) 0.004(2)

loop_
_atom_type_symbol
_atom_type_description
_atom_type_scat_dispersion_real
_atom_type_scat_dispersion_imag
_atom_type_scat_source
C C 0.0033 0.0016 'International Tables Vol C Tables 4.2.6.8 and 6.1.1.4'
H H 0.0000 0.0000 'International Tables Vol C Tables 4.2.6.8 and 6.1.1.4'
F F 0.0171 0.0103 'International Tables Vol C Tables 4.2.6.8 and 6.1.1.4'
Ir Ir -1.4442 7.9887 'International Tables Vol C Tables 4.2.6.8 and 6.1.1.4'
N N 0.0061 0.0033 'International Tables Vol C Tables 4.2.6.8 and 6.1.1.4'
O O 0.0106 0.0060 'International Tables Vol C Tables 4.2.6.8 and 6.1.1.4'
S S 0.1246 0.1234 'International Tables Vol C Tables 4.2.6.8 and 6.1.1.4'

loop_
_geom_angle_atom_site_label_1
_geom_angle_atom_site_label_2
_geom_angle_atom_site_label_3
_geom_angle
_geom_angle_site_symmetry_1
_geom_angle_site_symmetry_3
C1 Ir1 N1S 90.08(16) . .
C1 Ir1 C4 75.76(18) . .
N1S Ir1 C4 88.36(15) . .
C1 Ir1 C12 104.3(2) . .
N1S Ir1 C12 158.93(18) . .
C4 Ir1 C12 109.8(2) . .
C1 Ir1 C11 138.3(2) . .
N1S Ir1 C11 130.8(2) . .
C4 Ir1 C11 95.16(18) . .
C12 Ir1 C11 40.0(2) . .
C1 Ir1 C15 165.7(2) . .
N1S Ir1 C15 99.3(2) . .
C4 Ir1 C15 115.1(2) . .
C12 Ir1 C15 63.9(2) . .
C11 Ir1 C15 36.1(2) . .
C1 Ir1 C14 132.3(2) . .
N1S Ir1 C14 96.36(18) . .
C4 Ir1 C14 151.3(2) . .
C12 Ir1 C14 62.6(2) . .
C11 Ir1 C14 60.6(2) . .
C15 Ir1 C14 36.2(2) . .
C1 Ir1 C13 104.8(2) . .
N1S Ir1 C13 123.14(19) . .
C4 Ir1 C13 148.3(2) . .
C12 Ir1 C13 38.7(2) . .
C11 Ir1 C13 62.89(18) . .
C15 Ir1 C13 61.0(2) . .
C14 Ir1 C13 35.4(2) . .
F6T Ir2 O5T 78.4(8) 2_665 2_665
C1 N1 N2 114.4(4) . .
C1 N1 C8 128.6(4) . .
N2 N1 C8 116.9(4) . .
N3 N2 N1 103.7(4) . .
N2 N3 C2 112.0(4) . .
N2 N3 C9 114.1(4) . .
C2 N3 C9 133.9(4) . .
C7 N4 C3 120.9(4) . .
C7 N4 C10 115.6(4) . .
C3 N4 C10 123.5(4) . .
C1S N1S Ir1 176.4(4) . .
N1 C1 C2 103.3(4) . .
N1 C1 Ir1 136.8(4) . .
C2 C1 Ir1 119.9(3) . .
N3 C2 C1 106.6(4) . .
N3 C2 C3 140.0(4) . .
C1 C2 C3 112.6(4) . .
N4 C3 C4 119.8(4) . .
N4 C3 C2 129.4(4) . .
C4 C3 C2 110.8(4) . .
C3 C4 C5 117.6(4) . .
C3 C4 Ir1 119.1(3) . .
C5 C4 Ir1 123.3(3) . .
C6 C5 C4 121.0(4) . .
C6 C5 H5 119.5 . .
C4 C5 H5 119.5 . .
C7 C6 C5 118.4(5) . .
C7 C6 H6 120.8 . .
C5 C6 H6 120.8 . .
N4 C7 C6 121.8(4) . .
N4 C7 H7 119.1 . .
C6 C7 H7 119.1 . .
C15 C11 C12 107.9(5) . .
C15 C11 C20 128.2(8) . .
C12 C11 C20 123.9(8) . .
C15 C11 Ir1 72.6(3) . .
C12 C11 Ir1 68.2(3) . .
C20 C11 Ir1 124.3(4) . .
C13 C12 C16 127.6(8) . .
C13 C12 C11 103.8(5) . .
C16 C12 C11 127.7(8) . .
C13 C12 Ir1 74.1(3) . .
C16 C12 Ir1 126.8(4) . .
C11 C12 Ir1 71.8(3) . .
C14 C13 C12 108.0(5) . .
C14 C13 C17 126.1(8) . .
C12 C13 C17 125.8(8) . .
C14 C13 Ir1 72.3(3) . .
C12 C13 Ir1 67.2(3) . .
C17 C13 Ir1 128.8(4) . .
C13 C14 C15 110.9(6) . .
C13 C14 C18 126.4(8) . .
C15 C14 C18 122.6(8) . .
C13 C14 Ir1 72.4(3) . .
C15 C14 Ir1 70.9(3) . .
C18 C14 Ir1 124.0(4) . .
C11 C15 C14 109.1(6) . .
C11 C15 C19 125.9(8) . .
C14 C15 C19 124.9(8) . .
C11 C15 Ir1 71.3(3) . .
C14 C15 Ir1 73.0(3) . .
C19 C15 Ir1 125.3(4) . .
C12 C16 H16A 109.5 . .
C12 C16 H16B 109.5 . .
H16A C16 H16B 109.5 . .
C12 C16 H16C 109.5 . .
H16A C16 H16C 109.5 . .
H16B C16 H16C 109.5 . .
C13 C17 H17A 109.5 . .
C13 C17 H17B 109.5 . .
H17A C17 H17B 109.5 . .
C13 C17 H17C 109.5 . .
H17A C17 H17C 109.5 . .
H17B C17 H17C 109.5 . .
C14 C18 H18A 109.5 . .
C14 C18 H18B 109.5 . .
H18A C18 H18B 109.5 . .
C14 C18 H18C 109.5 . .
H18A C18 H18C 109.5 . .
H18B C18 H18C 109.5 . .
C15 C19 H19A 109.5 . .
C15 C19 H19B 109.5 . .
H19A C19 H19B 109.5 . .
C15 C19 H19C 109.5 . .
H19A C19 H19C 109.5 . .
H19B C19 H19C 109.5 . .
C11 C20 H20A 109.5 . .
C11 C20 H20B 109.5 . .
H20A C20 H20B 109.5 . .
C11 C20 H20C 109.5 . .
H20A C20 H20C 109.5 . .
H20B C20 H20C 109.5 . .
N1S C1S C2S 179.1(5) . .
C1S C2S H2SA 109.5 . .
C1S C2S H2SB 109.5 . .
H2SA C2S H2SB 109.5 . .
C1S C2S H2SC 109.5 . .
H2SA C2S H2SC 109.5 . .
H2SB C2S H2SC 109.5 . .
O2T S1T O1T 115.5(2) . .
O2T S1T O3T 114.4(2) . .
O1T S1T O3T 114.6(2) . .
O2T S1T C1T 104.0(3) . .
O1T S1T C1T 103.3(2) . .
O3T S1T C1T 102.7(3) . .
F1T C1T F3T 106.8(5) . .
F1T C1T F2T 107.8(5) . .
F3T C1T F2T 108.1(5) . .
F1T C1T S1T 111.2(4) . .
F3T C1T S1T 111.1(4) . .
F2T C1T S1T 111.6(4) . .
O4T S2T O6T 116.1(2) . .
O4T S2T O5T 114.7(2) . .
O6T S2T O5T 114.8(2) . .
O4T S2T C2T 102.5(2) . .
O6T S2T C2T 103.9(2) . .
O5T S2T C2T 102.2(2) . .
C2T F6T Ir2 116.3(7) . 2_665
S2T O5T Ir2 97.6(6) . 2_665
F4T C2T F6T 106.8(4) . .
F4T C2T F5T 106.9(4) . .
F6T C2T F5T 107.7(4) . .
F4T C2T S2T 112.3(4) . .
F6T C2T S2T 111.7(4) . .
F5T C2T S2T 111.1(4) . .

loop_
_geom_bond_atom_site_label_1
_geom_bond_atom_site_label_2
_geom_bond_distance
_geom_bond_site_symmetry_2
Ir1 C1 2.015(4) .
Ir1 N1S 2.036(4) .
Ir1 C4 2.050(4) .
Ir1 C12 2.151(5) .
Ir1 C11 2.200(5) .
Ir1 C15 2.216(5) .
Ir1 C14 2.243(5) .
Ir1 C13 2.245(5) .
Ir2 F6T 2.12(2) 2_665
Ir2 O5T 2.50(2) 2_665
N1 C1 1.343(6) .
N1 N2 1.355(5) .
N1 C8 1.462(7) .
N2 N3 1.313(6) .
N3 C2 1.374(6) .
N3 C9 1.463(6) .
N4 C7 1.354(6) .
N4 C3 1.356(5) .
N4 C10 1.474(5) .
N1S C1S 1.136(6) .
C1 C2 1.397(6) .
C2 C3 1.459(7) .
C3 C4 1.408(6) .
C4 C5 1.411(6) .
C5 C6 1.376(6) .
C5 H5 0.9500 .
C6 C7 1.373(7) .
C6 H6 0.9500 .
C7 H7 0.9500 .
C8 H8A 0.9800 .
C8 H8B 0.9800 .
C8 H8C 0.9800 .
C9 H9A 0.9800 .
C9 H9B 0.9800 .
C9 H9C 0.9800 .
C10 H10A 0.9800 .
C10 H10B 0.9800 .
C10 H10C 0.9800 .
C11 C15 1.368(9) .
C11 C12 1.489(9) .
C11 C20 1.493(8) .
C12 C13 1.459(8) .
C12 C16 1.479(8) .
C13 C14 1.363(9) .
C13 C17 1.499(8) .
C14 C15 1.385(9) .
C14 C18 1.519(10) .
C15 C19 1.520(10) .
C16 H16A 0.9800 .
C16 H16B 0.9800 .
C16 H16C 0.9800 .
C17 H17A 0.9800 .
C17 H17B 0.9800 .
C17 H17C 0.9800 .
C18 H18A 0.9800 .
C18 H18B 0.9800 .
C18 H18C 0.9800 .
C19 H19A 0.9800 .
C19 H19B 0.9800 .
C19 H19C 0.9800 .
C20 H20A 0.9800 .
C20 H20B 0.9800 .
C20 H20C 0.9800 .
C1S C2S 1.454(6) .
C2S H2SA 0.9800 .
C2S H2SB 0.9800 .
C2S H2SC 0.9800 .
S1T O2T 1.431(4) .
S1T O1T 1.437(3) .
S1T O3T 1.441(3) .
S1T C1T 1.814(6) .
F1T C1T 1.328(7) .
F2T C1T 1.337(7) .
F3T C1T 1.335(6) .
S2T O4T 1.435(3) .
S2T O6T 1.435(4) .
S2T O5T 1.441(3) .
S2T C2T 1.813(6) .
F4T C2T 1.337(6) .
F5T C2T 1.341(6) .
F6T C2T 1.338(5) .
F6T Ir2 2.12(2) 2_665
O5T Ir2 2.50(2) 2_665
